data_7703382
loop_
_publ_author_name
'Kitagawa, Yuichi'
'Kumagai, Marina'
'Nakanishi, Takayuki'
'Fushimi, Koji'
'Hasegawa, Yasuchika'

_publ_section_title
;
 First aggregation-induced emission of a Tb(iii) luminophore based on
 modulation of ligand-ligand charge transfer bands.
;
_journal_issue 8
_journal_name_full 'Dalton transactions (Cambridge, England : 2003)'
_journal_page_first 2431
_journal_page_last 2436
_journal_paper_doi 10.1039/d0dt00094a
_journal_volume 49
_journal_year 2020
_chemical_formula_moiety 'C29 H29 N4 O6 Tb'
_chemical_formula_sum 'C29 H26 N4 O6 Tb'
_chemical_formula_weight 685.46
_space_group_crystal_system triclinic
_space_group_IT_number 2
_space_group_name_Hall '-P 1'
_space_group_name_H-M_alt 'P -1'
_atom_sites_solution_hydrogens geom
_atom_sites_solution_primary dual
_audit_creation_date 2018-03-08
_audit_creation_method
;
Olex2 1.2-ac3
(compiled 2017.08.10 svn.r3458 for OlexSys, GUI svn.r5381)
;
_audit_update_record
;
2018-09-12 deposited with the CCDC.	2020-01-22 downloaded from the CCDC.
;
_cell_angle_alpha 100.326(2)
_cell_angle_beta 92.661(2)
_cell_angle_gamma 99.070(2)
_cell_formula_units_Z 2
_cell_length_a 9.3675(2)
_cell_length_b 9.4780(2)
_cell_length_c 15.8705(3)
_cell_measurement_reflns_used 19467
_cell_measurement_temperature 123
_cell_measurement_theta_max 29.1960
_cell_measurement_theta_min 2.5760
_cell_volume 1364.86(5)
_computing_cell_refinement 'CrysAlisPro 1.171.39.43a (Rigaku OD, 2018)'
_computing_data_collection 'CrysAlisPro 1.171.39.43a (Rigaku OD, 2018)'
_computing_data_reduction 'CrysAlisPro 1.171.39.43a (Rigaku OD, 2018)'
_computing_molecular_graphics 'Olex2 (Dolomanov et al., 2009)'
_computing_publication_material 'Olex2 (Dolomanov et al., 2009)'
_computing_structure_refinement 'ShelXL (Sheldrick, 2015)'
_computing_structure_solution 'ShelXT (Sheldrick, 2015)'
_diffrn_ambient_temperature 123
_diffrn_detector 'CCD plate'
_diffrn_measured_fraction_theta_full 0.999
_diffrn_measured_fraction_theta_max 0.877
_diffrn_measurement_details
;
List of Runs (angles in degrees, time in seconds):

  # Type    Start    End  Width  t~exp~   \w     \q     \k     \f   Frames
#--------------------------------------------------------------------------
  1  \w     37.00  93.00   0.50    0.50    --    5.00  60.00-150.00  112
  2  \w    -18.00   8.00   0.50    0.50    --    5.00  60.00-150.00   52
  3  \w    -97.00 -62.00   0.50    0.50    --   -7.40  43.00 -30.00   70
  4  \w      7.00  82.00   0.50    0.50    --   -7.40  43.00 -30.00  150
  5  \w    -95.00 -69.00   0.50    0.50    --   -7.40  43.00 150.00   52
  6  \w    -51.00  81.00   0.50    0.50    --   -7.40  43.00 150.00  264
  7  \w     42.00  68.00   0.50    0.50    --   -7.40  14.00  60.00   52
  8  \w     -5.00  39.00   0.50    0.50    --   -7.40  14.00  60.00   88
  9  \w    -33.00  -7.00   0.50    0.50    --   -7.40  43.00 -30.00   52
 10  \w      6.00  72.00   0.50    0.50    --   -7.40  60.00-120.00  132
 11  \w    -92.00 -29.00   0.50    0.50    --   -7.40  60.00-120.00  126
;
_diffrn_measurement_device 'four-circle diffractometer'
_diffrn_measurement_device_type 'XtaLAB AFC11 (RCD3): quarter-chi single'
_diffrn_measurement_method '\w scans'
_diffrn_orient_matrix_type 'CrysAlisPro convention (1999,Acta A55,543-557)'
_diffrn_orient_matrix_UB_11 -0.0174205000
_diffrn_orient_matrix_UB_12 -0.0070753000
_diffrn_orient_matrix_UB_13 -0.0446984000
_diffrn_orient_matrix_UB_21 -0.0055968000
_diffrn_orient_matrix_UB_22 0.0748615000
_diffrn_orient_matrix_UB_23 0.0061354000
_diffrn_orient_matrix_UB_31 0.0746970000
_diffrn_orient_matrix_UB_32 0.0173783000
_diffrn_orient_matrix_UB_33 -0.0063587000
_diffrn_radiation_monochromator mirror
_diffrn_radiation_probe x-ray
_diffrn_radiation_type MoK\a
_diffrn_radiation_wavelength 0.71073
_diffrn_reflns_av_R_equivalents 0.0526
_diffrn_reflns_av_unetI/netI 0.0371
_diffrn_reflns_Laue_measured_fraction_full 0.999
_diffrn_reflns_Laue_measured_fraction_max 0.877
_diffrn_reflns_limit_h_max 12
_diffrn_reflns_limit_h_min -12
_diffrn_reflns_limit_k_max 12
_diffrn_reflns_limit_k_min -12
_diffrn_reflns_limit_l_max 20
_diffrn_reflns_limit_l_min -21
_diffrn_reflns_number 21922
_diffrn_reflns_point_group_measured_fraction_full 0.999
_diffrn_reflns_point_group_measured_fraction_max 0.877
_diffrn_reflns_theta_full 25.242
_diffrn_reflns_theta_max 28.868
_diffrn_reflns_theta_min 2.208
_diffrn_source 'Rotating-anode X-ray tube (dual wavelength)'
_diffrn_source_type 'Rigaku (Mo) X-ray DW Source'
_exptl_absorpt_coefficient_mu 2.641
_exptl_absorpt_correction_T_max 1.00000
_exptl_absorpt_correction_T_min 0.56316
_exptl_absorpt_correction_type multi-scan
_exptl_absorpt_process_details
;
CrysAlisPro 1.171.39.43a (Rigaku Oxford Diffraction, 2018)
Empirical absorption correction using spherical harmonics,
 implemented in SCALE3 ABSPACK scaling algorithm.
;
_exptl_crystal_colour colourless
_exptl_crystal_colour_primary colourless
_exptl_crystal_density_diffrn 1.668
_exptl_crystal_description block
_exptl_crystal_F_000 682
_exptl_crystal_size_max 0.501
_exptl_crystal_size_mid 0.297
_exptl_crystal_size_min 0.245
_refine_diff_density_max 0.872
_refine_diff_density_min -1.300
_refine_diff_density_rms 0.225
_refine_ls_extinction_method none
_refine_ls_goodness_of_fit_ref 0.793
_refine_ls_hydrogen_treatment constr
_refine_ls_matrix_type full
_refine_ls_number_parameters 367
_refine_ls_number_reflns 6296
_refine_ls_number_restraints 0
_refine_ls_restrained_S_all 0.793
_refine_ls_R_factor_all 0.0252
_refine_ls_R_factor_gt 0.0242
_refine_ls_shift/su_max 0.001
_refine_ls_shift/su_mean 0.000
_refine_ls_structure_factor_coef Fsqd
_refine_ls_weighting_details 'w=1/[\s^2^(Fo^2^)+(0.1000P)^2^] where P=(Fo^2^+2Fc^2^)/3'
_refine_ls_weighting_scheme calc
_refine_ls_wR_factor_gt 0.0858
_refine_ls_wR_factor_ref 0.0895
_reflns_Friedel_coverage 0.000
_reflns_number_gt 6118
_reflns_number_total 6296
_reflns_threshold_expression 'I > 2\s(I)'
_cod_data_source_file d0dt00094a2.cif
_cod_data_source_block tbacacdpq
_cod_depositor_comments 'Adding full bibliography for 7703382--7703385.cif.'
_cod_database_code 7703382
_shelx_shelxl_version_number 2016/6
_chemical_oxdiff_formula 'C29 H26 N4 O6 Tb'
_shelx_space_group_comment
;
The symmetry employed for this shelxl refinement is uniquely defined
by the following loop, which should always be used as a source of
symmetry information in preference to the above space-group names.
They are only intended as comments.
;
_reflns_odcompleteness_completeness 99.75
_reflns_odcompleteness_iscentric 1
_reflns_odcompleteness_theta 26.32
_olex2_refinement_description
;
1. Fixed Uiso
 At 1.2 times of:
  All C(H) groups
 At 1.5 times of:
  All C(H,H,H) groups
2.a Aromatic/amide H refined with riding coordinates:
 C00H(H00H), C00M(H00M), C00O(H00O), C00Q(H00Q), C00R(H00R), C00T(H00T),
 C00V(H00V), C00W(H00W), C00X(H00X), C00Y(H00Y), C012(H012)
2.b Idealised Me refined as rotating group:
 C00G(H00A,H00B,H00C), C00J(H00D,H00E,H00F), C010(H01A,H01B,H01C), C011(H01D,
 H01E,H01F), C013(H01G,H01H,H01I), C014(H01J,H01K,H01L)
;
_olex2_submission_special_instructions 'No special instructions were received'
_oxdiff_exptl_absorpt_empirical_details
;
Empirical correction (ABSPACK) includes:
- Absorption correction using spherical harmonics
- Frame scaling
;
_oxdiff_exptl_absorpt_empirical_full_max 2.259
_oxdiff_exptl_absorpt_empirical_full_min 0.585

loop_
_space_group_symop_operation_xyz
'x, y, z'
'-x, -y, -z'

loop_
_atom_site_label
_atom_site_type_symbol
_atom_site_fract_x
_atom_site_fract_y
_atom_site_fract_z
_atom_site_U_iso_or_equiv
_atom_site_adp_type
_atom_site_occupancy
_atom_site_site_symmetry_order
_atom_site_calc_flag
_atom_site_refinement_flags_posn
Tb01 Tb 0.56225(2) 0.71620(2) 0.26933(2) 0.01076(7) Uani 1 1 d .
O002 O 0.45428(18) 0.90638(18) 0.33492(11) 0.0162(3) Uani 1 1 d .
O003 O 0.76113(18) 0.6440(2) 0.33362(12) 0.0173(4) Uani 1 1 d .
O004 O 0.47631(19) 0.6539(2) 0.39520(11) 0.0174(4) Uani 1 1 d .
O005 O 0.48192(19) 0.81097(19) 0.15295(11) 0.0185(4) Uani 1 1 d .
O006 O 0.68602(19) 0.6294(2) 0.14857(11) 0.0188(4) Uani 1 1 d .
O007 O 0.74861(19) 0.9155(2) 0.29314(12) 0.0204(4) Uani 1 1 d .
N008 N 0.2895(2) 0.6120(2) 0.22988(13) 0.0133(4) Uani 1 1 d .
N009 N 0.1130(3) 0.0133(3) 0.14838(16) 0.0240(5) Uani 1 1 d .
N00A N -0.0929(2) 0.1983(2) 0.14269(15) 0.0225(5) Uani 1 1 d .
N00B N 0.4865(2) 0.4343(3) 0.23763(14) 0.0128(4) Uani 1 1 d .
C00C C 0.1514(3) 0.1592(3) 0.17085(16) 0.0168(5) Uani 1 1 d .
C00D C 0.0492(3) 0.2512(3) 0.16750(16) 0.0156(5) Uani 1 1 d .
C00E C 0.3028(3) 0.2197(3) 0.19752(17) 0.0149(5) Uani 1 1 d .
C00F C 0.2404(3) 0.4674(3) 0.21296(16) 0.0127(5) Uani 1 1 d .
C00G C 0.9290(3) 1.1126(3) 0.35953(18) 0.0204(5) Uani 1 1 d .
H00A H 0.982747 1.129977 0.311310 0.031 Uiso 1 1 calc GR
H00B H 0.993209 1.136228 0.410822 0.031 Uiso 1 1 calc GR
H00C H 0.854807 1.172234 0.365412 0.031 Uiso 1 1 calc GR
C00H C 0.9244(3) 0.8613(3) 0.38866(16) 0.0189(5) Uani 1 1 d .
H00H H 1.004280 0.901999 0.427250 0.023 Uiso 1 1 calc R
C00I C 0.3466(3) 0.3710(3) 0.21615(16) 0.0118(5) Uani 1 1 d .
C00J C 0.9666(3) 0.6205(3) 0.41909(18) 0.0224(5) Uani 1 1 d .
H00D H 0.939634 0.619330 0.476610 0.034 Uiso 1 1 calc GR
H00E H 1.067300 0.661821 0.420604 0.034 Uiso 1 1 calc GR
H00F H 0.950521 0.522877 0.386697 0.034 Uiso 1 1 calc GR
C00K C 0.0933(2) 0.4086(3) 0.19053(15) 0.0132(4) Uani 1 1 d .
C00L C 0.8595(3) 0.9533(3) 0.34538(18) 0.0171(5) Uani 1 1 d .
C00M C 0.5844(3) 0.3471(3) 0.24405(18) 0.0158(5) Uani 1 1 d .
H00M H 0.680923 0.389651 0.258325 0.019 Uiso 1 1 calc R
C00N C 0.8760(3) 0.7109(3) 0.37719(15) 0.0156(5) Uani 1 1 d .
C00O C 0.3519(3) 0.8381(3) 0.45767(17) 0.0194(5) Uani 1 1 d .
H00O H 0.296937 0.866417 0.503046 0.023 Uiso 1 1 calc R
C00P C 0.3984(3) 0.7048(3) 0.45173(16) 0.0173(5) Uani 1 1 d .
C00Q C 0.1925(3) 0.7013(3) 0.22670(16) 0.0152(5) Uani 1 1 d .
H00Q H 0.225737 0.801062 0.236882 0.018 Uiso 1 1 calc R
C00R C -0.0055(3) 0.5048(3) 0.19054(16) 0.0165(5) Uani 1 1 d .
H00R H -0.104081 0.469549 0.178242 0.020 Uiso 1 1 calc R
C00S C 0.4851(3) 0.7835(3) 0.07257(17) 0.0185(5) Uani 1 1 d .
C00T C 0.5488(3) 0.1956(3) 0.23040(19) 0.0176(6) Uani 1 1 d .
H00T H 0.619641 0.139247 0.237587 0.021 Uiso 1 1 calc R
C00U C 0.6738(3) 0.6282(3) 0.06901(16) 0.0192(5) Uani 1 1 d .
C00V C -0.1277(3) 0.0562(3) 0.1218(2) 0.0268(6) Uani 1 1 d .
H00V H -0.224140 0.015263 0.105564 0.032 Uiso 1 1 calc R
C00W C -0.0247(3) -0.0364(3) 0.1231(2) 0.0269(6) Uani 1 1 d .
H00W H -0.054608 -0.136159 0.105510 0.032 Uiso 1 1 calc R
C00X C 0.0444(3) 0.6514(3) 0.20884(16) 0.0173(5) Uani 1 1 d .
H00X H -0.019849 0.716915 0.209341 0.021 Uiso 1 1 calc R
C00Y C 0.4068(3) 0.1311(3) 0.20607(18) 0.0182(6) Uani 1 1 d .
H00Y H 0.380649 0.030324 0.195522 0.022 Uiso 1 1 calc R
C00Z C 0.3823(3) 0.9332(3) 0.39987(16) 0.0152(5) Uani 1 1 d .
C010 C 0.3542(3) 0.6123(3) 0.51711(19) 0.0276(6) Uani 1 1 d .
H01A H 0.297702 0.521425 0.488638 0.041 Uiso 1 1 calc GR
H01B H 0.297529 0.662227 0.557657 0.041 Uiso 1 1 calc GR
H01C H 0.439336 0.594463 0.546733 0.041 Uiso 1 1 calc GR
C011 C 0.3238(3) 1.0737(3) 0.41207(17) 0.0213(5) Uani 1 1 d .
H01D H 0.398263 1.150936 0.403709 0.032 Uiso 1 1 calc GR
H01E H 0.293192 1.094981 0.469180 0.032 Uiso 1 1 calc GR
H01F H 0.242765 1.065023 0.371102 0.032 Uiso 1 1 calc GR
C012 C 0.5795(3) 0.6997(3) 0.02891(17) 0.0247(6) Uani 1 1 d .
H012 H 0.578872 0.691486 -0.030389 0.030 Uiso 1 1 calc R
C013 C 0.7720(3) 0.5433(4) 0.01430(19) 0.0311(7) Uani 1 1 d .
H01G H 0.866914 0.600855 0.018237 0.047 Uiso 1 1 calc GR
H01H H 0.732781 0.520670 -0.044437 0.047 Uiso 1 1 calc GR
H01I H 0.778415 0.454748 0.034499 0.047 Uiso 1 1 calc GR
C014 C 0.3758(4) 0.8446(4) 0.0220(2) 0.0315(7) Uani 1 1 d .
H01J H 0.280060 0.813567 0.038142 0.047 Uiso 1 1 calc GR
H01K H 0.380282 0.809783 -0.038359 0.047 Uiso 1 1 calc GR
H01L H 0.397878 0.948902 0.034069 0.047 Uiso 1 1 calc GR

loop_
_atom_site_aniso_label
_atom_site_aniso_U_11
_atom_site_aniso_U_22
_atom_site_aniso_U_33
_atom_site_aniso_U_23
_atom_site_aniso_U_13
_atom_site_aniso_U_12
Tb01 0.01002(9) 0.01151(10) 0.01102(9) 0.00235(6) 0.00063(5) 0.00248(6)
O002 0.0205(9) 0.0139(8) 0.0146(8) 0.0024(7) 0.0043(7) 0.0041(7)
O003 0.0128(8) 0.0181(9) 0.0205(9) 0.0049(7) -0.0015(7) 0.0007(7)
O004 0.0199(9) 0.0186(9) 0.0163(9) 0.0056(7) 0.0040(7) 0.0074(7)
O005 0.0245(9) 0.0180(9) 0.0144(8) 0.0053(7) 0.0010(7) 0.0060(7)
O006 0.0185(9) 0.0249(10) 0.0150(9) 0.0048(7) 0.0034(7) 0.0083(7)
O007 0.0169(9) 0.0181(9) 0.0257(10) 0.0083(7) -0.0061(7) -0.0013(7)
N008 0.0127(9) 0.0127(9) 0.0142(10) 0.0006(7) -0.0004(7) 0.0034(7)
N009 0.0234(11) 0.0160(11) 0.0309(13) 0.0052(10) -0.0074(9) -0.0001(9)
N00A 0.0153(10) 0.0215(11) 0.0298(12) 0.0080(9) -0.0047(9) -0.0011(9)
N00B 0.0090(9) 0.0160(11) 0.0145(10) 0.0030(8) 0.0023(8) 0.0047(8)
C00C 0.0173(11) 0.0151(11) 0.0180(12) 0.0062(9) -0.0024(9) 0.0006(9)
C00D 0.0143(11) 0.0157(11) 0.0170(12) 0.0057(9) -0.0007(9) 0.0012(9)
C00E 0.0138(11) 0.0167(13) 0.0149(12) 0.0034(10) 0.0020(9) 0.0035(9)
C00F 0.0139(12) 0.0142(12) 0.0103(11) 0.0028(9) 0.0021(9) 0.0029(9)
C00G 0.0205(12) 0.0172(12) 0.0227(13) 0.0035(10) 0.0003(10) 0.0011(10)
C00H 0.0166(11) 0.0208(13) 0.0175(12) 0.0017(10) -0.0020(9) 0.0010(10)
C00I 0.0129(11) 0.0140(12) 0.0093(11) 0.0048(9) 0.0007(8) 0.0020(9)
C00J 0.0175(12) 0.0228(13) 0.0262(13) 0.0077(11) -0.0077(10) 0.0002(10)
C00K 0.0111(10) 0.0168(12) 0.0136(11) 0.0062(9) 0.0012(8) 0.0040(9)
C00L 0.0124(11) 0.0202(13) 0.0177(13) 0.0008(10) 0.0059(9) 0.0016(10)
C00M 0.0124(11) 0.0171(13) 0.0185(13) 0.0028(10) 0.0013(9) 0.0051(10)
C00N 0.0147(11) 0.0209(12) 0.0122(11) 0.0046(9) 0.0020(8) 0.0040(9)
C00O 0.0188(13) 0.0239(14) 0.0172(13) 0.0034(10) 0.0053(10) 0.0081(10)
C00P 0.0146(11) 0.0242(14) 0.0147(11) 0.0060(10) 0.0016(9) 0.0048(10)
C00Q 0.0158(11) 0.0129(11) 0.0181(12) 0.0038(9) 0.0007(9) 0.0050(9)
C00R 0.0142(11) 0.0200(12) 0.0173(12) 0.0071(9) 0.0009(9) 0.0049(9)
C00S 0.0202(12) 0.0169(12) 0.0179(12) 0.0050(10) -0.0032(10) 0.0009(10)
C00T 0.0170(12) 0.0163(13) 0.0213(14) 0.0037(10) 0.0014(10) 0.0080(10)
C00U 0.0162(12) 0.0257(14) 0.0142(12) 0.0013(10) 0.0034(9) 0.0014(10)
C00V 0.0209(13) 0.0211(13) 0.0367(16) 0.0098(12) -0.0108(11) -0.0027(11)
C00W 0.0246(13) 0.0165(13) 0.0363(16) 0.0055(11) -0.0102(11) -0.0039(11)
C00X 0.0147(11) 0.0204(12) 0.0192(12) 0.0046(10) 0.0027(9) 0.0089(9)
C00Y 0.0209(13) 0.0144(13) 0.0200(13) 0.0022(10) 0.0022(10) 0.0059(10)
C00Z 0.0125(10) 0.0145(11) 0.0168(11) -0.0022(9) -0.0010(8) 0.0031(9)
C010 0.0327(15) 0.0300(15) 0.0265(15) 0.0144(12) 0.0133(12) 0.0117(12)
C011 0.0242(13) 0.0193(13) 0.0232(13) 0.0044(10) 0.0060(10) 0.0107(10)
C012 0.0291(15) 0.0342(16) 0.0117(12) 0.0031(11) 0.0001(10) 0.0102(12)
C013 0.0288(15) 0.0449(18) 0.0190(14) -0.0034(12) 0.0050(11) 0.0141(13)
C014 0.0427(18) 0.0336(17) 0.0210(14) 0.0058(12) -0.0059(13) 0.0165(14)

loop_
_atom_type_symbol
_atom_type_description
_atom_type_scat_dispersion_real
_atom_type_scat_dispersion_imag
_atom_type_scat_source
C C 0.0033 0.0016 'International Tables Vol C Tables 4.2.6.8 and 6.1.1.4'
H H 0.0000 0.0000 'International Tables Vol C Tables 4.2.6.8 and 6.1.1.4'
N N 0.0061 0.0033 'International Tables Vol C Tables 4.2.6.8 and 6.1.1.4'
O O 0.0106 0.0060 'International Tables Vol C Tables 4.2.6.8 and 6.1.1.4'
Tb Tb -0.1723 4.1537 'International Tables Vol C Tables 4.2.6.8 and 6.1.1.4'

loop_
_exptl_crystal_face_index_h
_exptl_crystal_face_index_k
_exptl_crystal_face_index_l
_exptl_crystal_face_perp_dist
13 1 -5 0.1786
-4 1 -21 0.1305
-12 -2 8 0.2718
3 -2 21 0.1518
12 -7 -4 0.1707
1 13 -2 0.0968
-13 4 4 0.2741
-2 -13 3 0.1443

loop_
_geom_angle_atom_site_label_1
_geom_angle_atom_site_label_2
_geom_angle_atom_site_label_3
_geom_angle
O002 Tb01 O003 122.92(6)
O002 Tb01 O004 73.13(6)
O002 Tb01 O005 77.25(6)
O002 Tb01 O006 144.72(6)
O002 Tb01 O007 76.05(6)
O002 Tb01 N008 78.46(6)
O002 Tb01 N00B 133.84(6)
O003 Tb01 O005 144.44(6)
O003 Tb01 O006 77.92(6)
O003 Tb01 N008 136.98(6)
O003 Tb01 N00B 78.59(7)
O004 Tb01 O003 76.73(6)
O004 Tb01 O005 138.74(6)
O004 Tb01 O006 142.15(6)
O004 Tb01 N008 75.34(6)
O004 Tb01 N00B 73.82(7)
O005 Tb01 O006 71.78(6)
O005 Tb01 N008 71.05(6)
O005 Tb01 N00B 109.53(7)
O006 Tb01 N008 106.27(6)
O006 Tb01 N00B 73.96(6)
O007 Tb01 O003 73.25(6)
O007 Tb01 O004 113.41(7)
O007 Tb01 O005 85.88(6)
O007 Tb01 O006 85.15(7)
O007 Tb01 N008 148.77(6)
O007 Tb01 N00B 147.86(7)
N008 Tb01 N00B 62.57(6)
C00Z O002 Tb01 137.00(15)
C00N O003 Tb01 134.39(17)
C00P O004 Tb01 136.14(16)
C00S O005 Tb01 136.77(16)
C00U O006 Tb01 135.96(17)
C00L O007 Tb01 133.13(17)
C00F N008 Tb01 121.49(15)
C00Q N008 Tb01 120.57(15)
C00Q N008 C00F 117.9(2)
C00W N009 C00C 116.5(2)
C00V N00A C00D 115.9(2)
C00I N00B Tb01 121.24(17)
C00M N00B Tb01 121.03(18)
C00M N00B C00I 117.7(2)
N009 C00C C00D 121.1(2)
N009 C00C C00E 118.6(2)
C00D C00C C00E 120.3(2)
N00A C00D C00C 121.8(2)
N00A C00D C00K 117.9(2)
C00C C00D C00K 120.3(2)
C00I C00E C00C 119.5(2)
C00Y C00E C00C 122.0(3)
C00Y C00E C00I 118.6(3)
N008 C00F C00I 117.6(2)
N008 C00F C00K 122.4(2)
C00K C00F C00I 119.9(2)
H00A C00G H00B 109.5
H00A C00G H00C 109.5
H00B C00G H00C 109.5
C00L C00G H00A 109.5
C00L C00G H00B 109.5
C00L C00G H00C 109.5
C00L C00H H00H 118.2
C00L C00H C00N 123.6(2)
C00N C00H H00H 118.2
N00B C00I C00E 122.5(2)
N00B C00I C00F 117.1(2)
C00E C00I C00F 120.4(2)
H00D C00J H00E 109.5
H00D C00J H00F 109.5
H00E C00J H00F 109.5
C00N C00J H00D 109.5
C00N C00J H00E 109.5
C00N C00J H00F 109.5
C00F C00K C00D 119.5(2)
C00R C00K C00D 122.4(2)
C00R C00K C00F 118.1(2)
O007 C00L C00G 116.1(2)
O007 C00L C00H 125.7(3)
C00H C00L C00G 118.1(2)
N00B C00M H00M 118.3
N00B C00M C00T 123.3(3)
C00T C00M H00M 118.3
O003 C00N C00H 124.7(2)
O003 C00N C00J 116.8(2)
C00H C00N C00J 118.4(2)
C00P C00O H00O 117.7
C00P C00O C00Z 124.5(2)
C00Z C00O H00O 117.7
O004 C00P C00O 124.8(2)
O004 C00P C010 116.5(2)
C00O C00P C010 118.7(2)
N008 C00Q H00Q 118.5
N008 C00Q C00X 122.9(2)
C00X C00Q H00Q 118.5
C00K C00R H00R 120.4
C00X C00R C00K 119.2(2)
C00X C00R H00R 120.4
O005 C00S C012 124.3(2)
O005 C00S C014 115.9(2)
C012 C00S C014 119.8(2)
C00M C00T H00T 120.6
C00Y C00T C00M 118.8(3)
C00Y C00T H00T 120.6
O006 C00U C012 125.0(2)
O006 C00U C013 116.5(2)
C012 C00U C013 118.6(2)
N00A C00V H00V 118.8
N00A C00V C00W 122.4(2)
C00W C00V H00V 118.8
N009 C00W C00V 122.2(3)
N009 C00W H00W 118.9
C00V C00W H00W 118.9
C00Q C00X H00X 120.4
C00R C00X C00Q 119.2(2)
C00R C00X H00X 120.4
C00E C00Y H00Y 120.5
C00T C00Y C00E 118.9(3)
C00T C00Y H00Y 120.5
O002 C00Z C00O 123.8(2)
O002 C00Z C011 116.4(2)
C00O C00Z C011 119.7(2)
C00P C010 H01A 109.5
C00P C010 H01B 109.5
C00P C010 H01C 109.5
H01A C010 H01B 109.5
H01A C010 H01C 109.5
H01B C010 H01C 109.5
C00Z C011 H01D 109.5
C00Z C011 H01E 109.5
C00Z C011 H01F 109.5
H01D C011 H01E 109.5
H01D C011 H01F 109.5
H01E C011 H01F 109.5
C00S C012 H012 118.0
C00U C012 C00S 124.0(2)
C00U C012 H012 118.0
C00U C013 H01G 109.5
C00U C013 H01H 109.5
C00U C013 H01I 109.5
H01G C013 H01H 109.5
H01G C013 H01I 109.5
H01H C013 H01I 109.5
C00S C014 H01J 109.5
C00S C014 H01K 109.5
C00S C014 H01L 109.5
H01J C014 H01K 109.5
H01J C014 H01L 109.5
H01K C014 H01L 109.5

loop_
_geom_bond_atom_site_label_1
_geom_bond_atom_site_label_2
_geom_bond_distance
Tb01 O002 2.3142(16)
Tb01 O003 2.3356(17)
Tb01 O004 2.3257(17)
Tb01 O005 2.3374(16)
Tb01 O006 2.3742(18)
Tb01 O007 2.3243(18)
Tb01 N008 2.5941(19)
Tb01 N00B 2.604(2)
O002 C00Z 1.267(3)
O003 C00N 1.264(3)
O004 C00P 1.260(3)
O005 C00S 1.258(3)
O006 C00U 1.260(3)
O007 C00L 1.261(3)
N008 C00F 1.348(3)
N008 C00Q 1.341(3)
N009 C00C 1.350(3)
N009 C00W 1.319(4)
N00A C00D 1.359(3)
N00A C00V 1.313(4)
N00B C00I 1.353(3)
N00B C00M 1.340(3)
C00C C00D 1.399(3)
C00C C00E 1.456(4)
C00D C00K 1.458(3)
C00E C00I 1.401(4)
C00E C00Y 1.400(4)
C00F C00I 1.458(4)
C00F C00K 1.406(3)
C00G H00A 0.9600
C00G H00B 0.9600
C00G H00C 0.9600
C00G C00L 1.520(4)
C00H H00H 0.9300
C00H C00L 1.394(4)
C00H C00N 1.402(4)
C00J H00D 0.9600
C00J H00E 0.9600
C00J H00F 0.9600
C00J C00N 1.509(3)
C00K C00R 1.398(3)
C00M H00M 0.9300
C00M C00T 1.397(4)
C00O H00O 0.9300
C00O C00P 1.389(4)
C00O C00Z 1.405(4)
C00P C010 1.505(4)
C00Q H00Q 0.9300
C00Q C00X 1.392(3)
C00R H00R 0.9300
C00R C00X 1.368(4)
C00S C012 1.405(4)
C00S C014 1.518(4)
C00T H00T 0.9300
C00T C00Y 1.380(4)
C00U C012 1.391(4)
C00U C013 1.518(4)
C00V H00V 0.9300
C00V C00W 1.405(4)
C00W H00W 0.9300
C00X H00X 0.9300
C00Y H00Y 0.9300
C00Z C011 1.503(3)
C010 H01A 0.9600
C010 H01B 0.9600
C010 H01C 0.9600
C011 H01D 0.9600
C011 H01E 0.9600
C011 H01F 0.9600
C012 H012 0.9300
C013 H01G 0.9600
C013 H01H 0.9600
C013 H01I 0.9600
C014 H01J 0.9600
C014 H01K 0.9600
C014 H01L 0.9600

loop_
_exptl_oxdiff_crystal_face_indexfrac_h
_exptl_oxdiff_crystal_face_indexfrac_k
_exptl_oxdiff_crystal_face_indexfrac_l
_exptl_oxdiff_crystal_face_x
_exptl_oxdiff_crystal_face_y
_exptl_oxdiff_crystal_face_z
12.6842 1.3243 -4.5923 -0.0251 -0.0000 0.9997
-4.0965 1.4083 -20.7468 0.9887 0.0011 -0.1496
-12.2880 -1.5456 7.6293 -0.1160 -0.0001 -0.9932
2.9787 -1.5469 21.4165 -0.9982 -0.0011 0.0594
12.0604 -6.6613 -3.6613 0.0007 -0.5886 0.8084
1.1414 12.9183 -2.4675 -0.0010 0.9456 0.3254
-12.9040 3.5656 4.4750 -0.0005 0.3666 -0.9304
-1.5253 -12.8237 2.6024 0.0010 -0.9355 -0.3533
